data_4074311
loop_
_publ_author_name
'Thomson, Robert K.'
'Bexrud, Jason A.'
'Schafer, Laurel L.'

_publ_section_title
;
 A Pentagonal Pyramidal Zirconium Imido Complex for Catalytic
 Hydroamination of Unactivated Alkenes
;
_journal_issue 17
_journal_name_full Organometallics
_journal_page_first 4069
_journal_paper_doi 10.1021/om060545n
_journal_volume 25
_journal_year 2006
_chemical_formula_moiety 'C64 H68 N3 O3 P Zr'
_chemical_formula_sum 'C64 H68 N3 O3 P Zr'
_chemical_formula_weight 1049.40
_chemical_name_systematic
;
 ?
;
_space_group_IT_number 14
_symmetry_cell_setting monoclinic
_symmetry_space_group_name_Hall '-P 2yn'
_symmetry_space_group_name_H-M 'P 1 21/n 1'
_atom_sites_solution_hydrogens geom
_atom_sites_solution_primary direct
_atom_sites_solution_secondary difmap
_audit_creation_method SHELXL-97
_cell_angle_alpha 90.00
_cell_angle_beta 99.8050(10)
_cell_angle_gamma 90.00
_cell_formula_units_Z 5
_cell_length_a 14.0824(4)
_cell_length_b 20.0887(6)
_cell_length_c 22.2465(5)
_cell_measurement_reflns_used 13318
_cell_measurement_temperature 293(2)
_cell_measurement_theta_max 26.97
_cell_measurement_theta_min 1.6
_cell_volume 6201.5(3)
_computing_cell_refinement CrystalClear
_computing_data_reduction CrystalClear
_computing_molecular_graphics 'ORTEP-3 (Farrugia, 1997)'
_computing_publication_material 'PLATON (Spek, 1990)'
_computing_structure_refinement 'SHELXL-97 (Sheldrick, 1997)'
_computing_structure_solution SIR-92
_diffrn_ambient_temperature 293(2)
_diffrn_measured_fraction_theta_full 0.987
_diffrn_measured_fraction_theta_max 0.987
_diffrn_measurement_device_type 'Rigaku AFC-7'
_diffrn_radiation_monochromator graphite
_diffrn_radiation_source 'fine-focus sealed tube'
_diffrn_radiation_type MoK\a
_diffrn_radiation_wavelength 0.71073
_diffrn_reflns_av_R_equivalents 0.0547
_diffrn_reflns_av_sigmaI/netI 0.0366
_diffrn_reflns_limit_h_max 17
_diffrn_reflns_limit_h_min -17
_diffrn_reflns_limit_k_max 25
_diffrn_reflns_limit_k_min -25
_diffrn_reflns_limit_l_max 27
_diffrn_reflns_limit_l_min -28
_diffrn_reflns_number 131989
_diffrn_reflns_theta_full 26.97
_diffrn_reflns_theta_max 26.97
_diffrn_reflns_theta_min 1.60
_exptl_absorpt_coefficient_mu 0.308
_exptl_absorpt_correction_type multi-scan
_exptl_crystal_colour yellow
_exptl_crystal_density_diffrn 1.405
_exptl_crystal_density_method 'not measured'
_exptl_crystal_description block
_exptl_crystal_F_000 2760
_exptl_crystal_size_max 0.25
_exptl_crystal_size_mid 0.20
_exptl_crystal_size_min 0.15
_refine_diff_density_max 0.523
_refine_diff_density_min -0.386
_refine_diff_density_rms 0.054
_refine_ls_extinction_method none
_refine_ls_goodness_of_fit_ref 1.031
_refine_ls_hydrogen_treatment mixed
_refine_ls_matrix_type full
_refine_ls_number_parameters 703
_refine_ls_number_reflns 13318
_refine_ls_number_restraints 0
_refine_ls_restrained_S_all 1.031
_refine_ls_R_factor_all 0.0576
_refine_ls_R_factor_gt 0.0364
_refine_ls_shift/su_max 0.001
_refine_ls_shift/su_mean 0.000
_refine_ls_structure_factor_coef Fsqd
_refine_ls_weighting_details 'calc w=1/[\s^2^(Fo^2^)+(0.0493P)^2^+3.0666P] where P=(Fo^2^+2Fc^2^)/3'
_refine_ls_weighting_scheme calc
_refine_ls_wR_factor_gt 0.0921
_refine_ls_wR_factor_ref 0.1011
_reflns_number_gt 10153
_reflns_number_total 13318
_reflns_threshold_expression >2sigma(I)
_cod_data_source_file om060545nrom20060622_032225.cif
_cod_data_source_block ls039_0m
_cod_depositor_comments
;
The following automatic conversions were performed:

'_exptl_absorpt_correction_type' value 'Multi-scan' changed to
'multi-scan' according to
/home/saulius/struct/CIF-dictionaries/cif_core.dic dictionary named
'cif_core.dic' version 2.4.1 from 2010-06-29.

Automatic conversion script
Id: cif_fix_values 1715 2011-07-08 13:25:40Z adriana 
;
_cod_original_sg_symbol_H-M 'P 21/n'
_cod_database_code 4074311

loop_
_symmetry_equiv_pos_as_xyz
'x, y, z'
'-x+1/2, y+1/2, -z+1/2'
'-x, -y, -z'
'x-1/2, -y-1/2, z-1/2'

loop_
_atom_site_label
_atom_site_type_symbol
_atom_site_fract_x
_atom_site_fract_y
_atom_site_fract_z
_atom_site_U_iso_or_equiv
_atom_site_adp_type
_atom_site_occupancy
_atom_site_symmetry_multiplicity
_atom_site_calc_flag
_atom_site_refinement_flags
Zr1 Zr 0.371091(13) 0.315259(9) 0.326691(8) 0.02019(6) Uani 1 1 d .
P1 P 0.38209(4) 0.48076(3) 0.26854(2) 0.02384(12) Uani 1 1 d .
O2 O 0.40585(10) 0.20717(7) 0.31905(6) 0.0276(3) Uani 1 1 d .
O3 O 0.40743(10) 0.40887(7) 0.28374(6) 0.0252(3) Uani 1 1 d .
O1 O 0.38128(11) 0.38610(7) 0.40308(6) 0.0315(3) Uani 1 1 d .
N1 N 0.37826(12) 0.28034(8) 0.42634(7) 0.0261(4) Uani 1 1 d .
N3 N 0.24125(12) 0.30910(8) 0.29438(7) 0.0255(4) Uani 1 1 d .
N2 N 0.47829(12) 0.27716(9) 0.26661(8) 0.0294(4) Uani 1 1 d .
C9 C 0.36459(16) 0.22289(10) 0.46151(9) 0.0269(4) Uani 1 1 d .
C14 C 0.44507(16) 0.18238(10) 0.48156(9) 0.0312(5) Uani 1 1 d .
C10 C 0.27303(16) 0.20608(10) 0.47390(9) 0.0296(5) Uani 1 1 d .
C45 C 0.28696(15) 0.48675(10) 0.20364(9) 0.0267(4) Uani 1 1 d .
C57 C 0.14772(14) 0.30563(10) 0.26407(9) 0.0272(4) Uani 1 1 d .
C3 C 0.35291(15) 0.36760(10) 0.50412(9) 0.0284(4) Uani 1 1 d .
C2 C 0.46649(14) 0.21498(10) 0.28223(9) 0.0270(4) Uani 1 1 d .
C016 C 0.4138(4) 0.5144(2) 0.0173(2) 0.1022(15) Uani 1 1 d .
H016 H 0.3549 0.5240 0.0290 0.123 Uiso 1 1 calc R
C28 C 0.52091(17) 0.31915(12) 0.17162(11) 0.0382(5) Uani 1 1 d .
C27 C 0.54847(16) 0.30188(10) 0.23304(10) 0.0324(5) Uani 1 1 d .
C21 C 0.51366(15) 0.15355(11) 0.26280(10) 0.0306(5) Uani 1 1 d .
C26 C 0.57784(19) 0.15267(13) 0.22214(13) 0.0481(6) Uani 1 1 d .
H26 H 0.5951 0.1923 0.2053 0.058 Uiso 1 1 calc R
C1 C 0.37219(15) 0.34209(10) 0.44426(9) 0.0272(4) Uani 1 1 d .
C15 C 0.54319(17) 0.19889(12) 0.46547(11) 0.0381(5) Uani 1 1 d .
H15 H 0.5322 0.2248 0.4276 0.046 Uiso 1 1 calc R
C62 C 0.07505(16) 0.34654(11) 0.28068(11) 0.0352(5) Uani 1 1 d .
C52 C 0.48681(16) 0.59412(11) 0.24856(9) 0.0323(5) Uani 1 1 d .
H52 H 0.4372 0.6185 0.2608 0.039 Uiso 1 1 calc R
C48 C 0.13424(17) 0.49455(12) 0.10690(10) 0.0381(5) Uani 1 1 d .
H48 H 0.0830 0.4971 0.0745 0.046 Uiso 1 1 calc R
C32 C 0.64326(17) 0.31248(12) 0.26384(11) 0.0389(5) Uani 1 1 d .
C39 C 0.34290(15) 0.52570(10) 0.32995(9) 0.0278(4) Uani 1 1 d .
C51 C 0.48444(15) 0.52489(10) 0.24992(9) 0.0272(4) Uani 1 1 d .
C4 C 0.36863(18) 0.33190(12) 0.55827(10) 0.0370(5) Uani 1 1 d .
H4 H 0.3911 0.2883 0.5586 0.044 Uiso 1 1 calc R
C49 C 0.19564(17) 0.54822(11) 0.12048(10) 0.0389(5) Uani 1 1 d .
H49 H 0.1858 0.5868 0.0971 0.047 Uiso 1 1 calc R
C031 C 0.4170(4) 0.4849(2) -0.0390(2) 0.1060(15) Uani 1 1 d .
H031 H 0.3602 0.4749 -0.0655 0.127 Uiso 1 1 calc R
C18 C 0.18271(16) 0.24474(11) 0.44669(10) 0.0345(5) Uani 1 1 d .
H18 H 0.2037 0.2866 0.4306 0.041 Uiso 1 1 calc R
C13 C 0.43315(18) 0.12789(11) 0.51841(10) 0.0390(6) Uani 1 1 d .
H13 H 0.4860 0.1012 0.5331 0.047 Uiso 1 1 calc R
C56 C 0.56003(16) 0.48865(12) 0.23264(10) 0.0339(5) Uani 1 1 d .
H56 H 0.5592 0.4424 0.2334 0.041 Uiso 1 1 calc R
C5 C 0.35117(18) 0.36065(13) 0.61184(10) 0.0410(6) Uani 1 1 d .
H5 H 0.3620 0.3363 0.6479 0.049 Uiso 1 1 calc R
C33 C 0.41809(19) 0.30954(13) 0.13909(11) 0.0443(6) Uani 1 1 d .
H33 H 0.3765 0.3103 0.1702 0.053 Uiso 1 1 calc R
C50 C 0.27150(17) 0.54460(11) 0.16863(10) 0.0343(5) Uani 1 1 d .
H50 H 0.3125 0.5809 0.1778 0.041 Uiso 1 1 calc R
C47 C 0.14882(18) 0.43698(12) 0.14141(11) 0.0408(6) Uani 1 1 d .
H47 H 0.1073 0.4010 0.1324 0.049 Uiso 1 1 calc R
C11 C 0.26545(18) 0.15096(12) 0.51077(10) 0.0383(5) Uani 1 1 d .
H11 H 0.2056 0.1397 0.5202 0.046 Uiso 1 1 calc R
C46 C 0.22539(16) 0.43313(11) 0.18947(10) 0.0343(5) Uani 1 1 d .
H46 H 0.2355 0.3943 0.2124 0.041 Uiso 1 1 calc R
C36 C 0.67142(18) 0.29888(14) 0.33164(12) 0.0468(6) Uani 1 1 d .
H36 H 0.6271 0.2649 0.3423 0.056 Uiso 1 1 calc R
C43 C 0.3804(2) 0.57531(12) 0.42956(11) 0.0440(6) Uani 1 1 d .
H43 H 0.4252 0.5873 0.4635 0.053 Uiso 1 1 calc R
C58 C 0.12367(16) 0.26138(11) 0.21419(10) 0.0334(5) Uani 1 1 d .
C54 C 0.63688(19) 0.59078(13) 0.21204(11) 0.0451(6) Uani 1 1 d .
H54 H 0.6877 0.6128 0.1989 0.054 Uiso 1 1 calc R
C59 C 0.03079(18) 0.26137(13) 0.18118(12) 0.0473(6) Uani 1 1 d .
H59 H 0.0157 0.2330 0.1479 0.057 Uiso 1 1 calc R
C22 C 0.48902(18) 0.09355(11) 0.28656(12) 0.0433(6) Uani 1 1 d .
H22 H 0.4456 0.0931 0.3137 0.052 Uiso 1 1 calc R
C44 C 0.41053(17) 0.54264(11) 0.38121(10) 0.0342(5) Uani 1 1 d .
H44 H 0.4752 0.5321 0.3829 0.041 Uiso 1 1 calc R
C40 C 0.24650(17) 0.54164(11) 0.32829(11) 0.0386(5) Uani 1 1 d .
H40 H 0.2012 0.5311 0.2941 0.046 Uiso 1 1 calc R
C42 C 0.2846(2) 0.59014(12) 0.42759(12) 0.0483(7) Uani 1 1 d .
H42 H 0.2649 0.6117 0.4603 0.058 Uiso 1 1 calc R
C25 C 0.6165(2) 0.09317(14) 0.20639(15) 0.0617(8) Uani 1 1 d .
H25 H 0.6597 0.0933 0.1790 0.074 Uiso 1 1 calc R
C19 C 0.1264(2) 0.20621(13) 0.39320(12) 0.0497(7) Uani 1 1 d .
H19A H 0.0697 0.2308 0.3762 0.075 Uiso 1 1 calc R
H19B H 0.1080 0.1637 0.4071 0.075 Uiso 1 1 calc R
H19C H 0.1660 0.1999 0.3626 0.075 Uiso 1 1 calc R
C29 C 0.5912(2) 0.34424(14) 0.14030(12) 0.0489(7) Uani 1 1 d .
H29 H 0.5745 0.3556 0.0993 0.059 Uiso 1 1 calc R
C12 C 0.3447(2) 0.11267(12) 0.53357(10) 0.0425(6) Uani 1 1 d .
H12 H 0.3385 0.0768 0.5590 0.051 Uiso 1 1 calc R
C53 C 0.56270(18) 0.62701(12) 0.22909(10) 0.0395(6) Uani 1 1 d .
H53 H 0.5635 0.6733 0.2275 0.047 Uiso 1 1 calc R
C55 C 0.63632(18) 0.52217(13) 0.21429(11) 0.0437(6) Uani 1 1 d .
H55 H 0.6874 0.4983 0.2034 0.052 Uiso 1 1 calc R
C6 C 0.31796(19) 0.42473(12) 0.61212(11) 0.0431(6) Uani 1 1 d .
H6 H 0.3073 0.4441 0.6483 0.052 Uiso 1 1 calc R
C41 C 0.2181(2) 0.57324(13) 0.37748(13) 0.0500(7) Uani 1 1 d .
H41 H 0.1534 0.5831 0.3766 0.060 Uiso 1 1 calc R
C64 C 0.09805(18) 0.39196(12) 0.33487(13) 0.0484(6) Uani 1 1 d .
H64A H 0.1646 0.3870 0.3528 0.073 Uiso 1 1 calc R
H64B H 0.0583 0.3806 0.3644 0.073 Uiso 1 1 calc R
H64C H 0.0859 0.4372 0.3220 0.073 Uiso 1 1 calc R
C61 C -0.01705(17) 0.34426(13) 0.24625(14) 0.0484(7) Uani 1 1 d .
H61 H -0.0647 0.3716 0.2570 0.058 Uiso 1 1 calc R
C60 C -0.03994(18) 0.30266(14) 0.19660(14) 0.0552(8) Uani 1 1 d .
H60 H -0.1018 0.3024 0.1739 0.066 Uiso 1 1 calc R
C8 C 0.3180(2) 0.43168(12) 0.50479(12) 0.0526(7) Uani 1 1 d .
H8 H 0.3059 0.4560 0.4687 0.063 Uiso 1 1 calc R
C63 C 0.19980(18) 0.21622(13) 0.19743(12) 0.0453(6) Uani 1 1 d .
H63A H 0.2591 0.2232 0.2251 0.068 Uiso 1 1 calc R
H63B H 0.2091 0.2258 0.1566 0.068 Uiso 1 1 calc R
H63C H 0.1799 0.1707 0.1999 0.068 Uiso 1 1 calc R
C30 C 0.6849(2) 0.35235(15) 0.16939(14) 0.0582(8) Uani 1 1 d .
H30 H 0.7312 0.3682 0.1477 0.070 Uiso 1 1 calc R
C16 C 0.6016(2) 0.13761(15) 0.45446(14) 0.0595(8) Uani 1 1 d .
H16A H 0.6622 0.1513 0.4441 0.089 Uiso 1 1 calc R
H16B H 0.5665 0.1120 0.4215 0.089 Uiso 1 1 calc R
H16C H 0.6130 0.1109 0.4908 0.089 Uiso 1 1 calc R
C34 C 0.3835(2) 0.36473(17) 0.09346(14) 0.0661(8) Uani 1 1 d .
H34A H 0.3181 0.3561 0.0747 0.099 Uiso 1 1 calc R
H34B H 0.4237 0.3660 0.0627 0.099 Uiso 1 1 calc R
H34C H 0.3869 0.4067 0.1143 0.099 Uiso 1 1 calc R
C17 C 0.6010(2) 0.24258(15) 0.51489(14) 0.0605(8) Uani 1 1 d .
H17A H 0.6624 0.2529 0.5039 0.091 Uiso 1 1 calc R
H17B H 0.6106 0.2192 0.5531 0.091 Uiso 1 1 calc R
H17C H 0.5663 0.2831 0.5187 0.091 Uiso 1 1 calc R
C35 C 0.4054(2) 0.24173(15) 0.10785(14) 0.0619(8) Uani 1 1 d .
H35A H 0.3398 0.2367 0.0879 0.093 Uiso 1 1 calc R
H35B H 0.4210 0.2072 0.1378 0.093 Uiso 1 1 calc R
H35C H 0.4474 0.2386 0.0782 0.093 Uiso 1 1 calc R
C24 C 0.5923(2) 0.03423(14) 0.23042(14) 0.0566(8) Uani 1 1 d .
H24 H 0.6190 -0.0055 0.2198 0.068 Uiso 1 1 calc R
C31 C 0.71033(19) 0.33724(14) 0.23002(14) 0.0534(7) Uani 1 1 d .
H31 H 0.7737 0.3436 0.2491 0.064 Uiso 1 1 calc R
C23 C 0.5281(2) 0.03423(13) 0.27044(14) 0.0568(7) Uani 1 1 d .
H23 H 0.5107 -0.0057 0.2868 0.068 Uiso 1 1 calc R
C7 C 0.3006(3) 0.46013(14) 0.55855(13) 0.0634(9) Uani 1 1 d .
H7 H 0.2770 0.5034 0.5584 0.076 Uiso 1 1 calc R
C20 C 0.1198(2) 0.26239(19) 0.49407(15) 0.0749(10) Uani 1 1 d .
H20A H 0.0644 0.2869 0.4748 0.112 Uiso 1 1 calc R
H20B H 0.1563 0.2891 0.5256 0.112 Uiso 1 1 calc R
H20C H 0.0993 0.2223 0.5115 0.112 Uiso 1 1 calc R
C37 C 0.7735(2) 0.2720(2) 0.35060(19) 0.0940(13) Uani 1 1 d .
H37A H 0.7818 0.2332 0.3269 0.141 Uiso 1 1 calc R
H37B H 0.7836 0.2604 0.3931 0.141 Uiso 1 1 calc R
H37C H 0.8191 0.3054 0.3438 0.141 Uiso 1 1 calc R
C38 C 0.6576(3) 0.36049(19) 0.36809(15) 0.0911(13) Uani 1 1 d .
H38A H 0.6754 0.3510 0.4108 0.137 Uiso 1 1 calc R
H38B H 0.5913 0.3739 0.3595 0.137 Uiso 1 1 calc R
H38C H 0.6974 0.3957 0.3571 0.137 Uiso 1 1 calc R
C076 C 0.4974(5) 0.5290(2) 0.05483(19) 0.1057(16) Uani 1 1 d .
H076 H 0.4954 0.5491 0.0923 0.127 Uiso 1 1 calc R
C101 C -0.0039(6) 0.5574(4) 0.4690(4) 0.171(3) Uani 1 1 d .
H101 H -0.0050 0.5964 0.4463 0.205 Uiso 1 1 calc R
C100 C 0.0180(8) 0.5581(4) 0.5251(4) 0.218(4) Uani 1 1 d .
H100 H 0.0295 0.5984 0.5456 0.261 Uiso 1 1 calc R
C102 C -0.0256(8) 0.5000(5) 0.4428(3) 0.236(5) Uani 1 1 d .
H102 H -0.0469 0.4986 0.4008 0.283 Uiso 1 1 calc R

loop_
_atom_site_aniso_label
_atom_site_aniso_U_11
_atom_site_aniso_U_22
_atom_site_aniso_U_33
_atom_site_aniso_U_23
_atom_site_aniso_U_13
_atom_site_aniso_U_12
Zr1 0.02161(10) 0.01996(10) 0.01945(10) -0.00087(7) 0.00474(7) 0.00051(8)
P1 0.0267(3) 0.0218(3) 0.0234(3) 0.00020(19) 0.0053(2) -0.0035(2)
O2 0.0299(7) 0.0247(7) 0.0305(8) -0.0006(6) 0.0114(6) 0.0019(6)
O3 0.0278(7) 0.0229(7) 0.0255(7) 0.0007(5) 0.0061(6) -0.0014(6)
O1 0.0502(9) 0.0221(7) 0.0236(7) -0.0009(6) 0.0107(6) -0.0035(7)
N1 0.0357(10) 0.0215(9) 0.0208(8) 0.0004(7) 0.0037(7) 0.0026(7)
N3 0.0247(9) 0.0237(9) 0.0281(9) 0.0027(7) 0.0040(7) -0.0010(7)
N2 0.0320(10) 0.0259(10) 0.0334(10) -0.0041(7) 0.0146(8) -0.0020(7)
C9 0.0415(12) 0.0220(10) 0.0157(10) -0.0031(7) 0.0010(8) 0.0023(9)
C14 0.0409(12) 0.0268(11) 0.0230(11) -0.0041(8) -0.0033(9) 0.0011(9)
C10 0.0388(12) 0.0269(11) 0.0232(11) -0.0014(8) 0.0056(9) 0.0017(9)
C45 0.0302(11) 0.0256(11) 0.0248(10) 0.0012(8) 0.0060(8) -0.0017(8)
C57 0.0240(10) 0.0238(11) 0.0333(11) 0.0087(8) 0.0035(8) -0.0028(8)
C3 0.0364(12) 0.0252(11) 0.0242(11) -0.0049(8) 0.0068(9) -0.0047(9)
C2 0.0245(10) 0.0280(11) 0.0280(11) -0.0046(8) 0.0036(8) 0.0013(8)
C016 0.143(4) 0.087(3) 0.082(3) 0.036(2) 0.036(3) 0.056(3)
C28 0.0431(13) 0.0381(13) 0.0380(13) -0.0117(10) 0.0199(10) -0.0092(11)
C27 0.0318(11) 0.0279(12) 0.0419(13) -0.0096(9) 0.0192(10) -0.0037(9)
C21 0.0261(11) 0.0282(11) 0.0375(12) -0.0100(9) 0.0054(9) 0.0010(9)
C26 0.0515(15) 0.0324(13) 0.0679(18) -0.0121(12) 0.0313(13) -0.0001(11)
C1 0.0308(11) 0.0284(11) 0.0216(10) -0.0012(8) 0.0019(8) -0.0022(9)
C15 0.0379(13) 0.0379(13) 0.0354(13) 0.0031(10) -0.0025(10) 0.0087(10)
C62 0.0290(11) 0.0243(11) 0.0530(15) 0.0073(10) 0.0091(10) -0.0002(9)
C52 0.0369(12) 0.0332(12) 0.0263(11) -0.0004(9) 0.0039(9) -0.0072(9)
C48 0.0400(13) 0.0376(13) 0.0323(13) 0.0014(10) -0.0062(10) -0.0023(10)
C32 0.0331(12) 0.0378(13) 0.0496(14) -0.0120(11) 0.0179(10) -0.0024(10)
C39 0.0359(11) 0.0190(10) 0.0303(11) 0.0004(8) 0.0108(9) -0.0038(8)
C51 0.0310(11) 0.0292(11) 0.0210(10) 0.0000(8) 0.0034(8) -0.0083(9)
C4 0.0508(14) 0.0334(12) 0.0247(11) -0.0035(9) 0.0003(10) 0.0045(10)
C49 0.0497(14) 0.0292(12) 0.0352(13) 0.0089(10) -0.0001(10) 0.0000(10)
C031 0.149(5) 0.088(3) 0.076(3) 0.017(2) 0.004(3) 0.034(3)
C18 0.0360(12) 0.0344(12) 0.0346(12) 0.0038(9) 0.0101(10) 0.0030(10)
C13 0.0526(15) 0.0304(12) 0.0289(12) 0.0029(9) -0.0072(10) 0.0097(11)
C56 0.0353(12) 0.0335(12) 0.0338(12) -0.0033(9) 0.0087(9) -0.0082(10)
C5 0.0514(15) 0.0471(15) 0.0233(12) -0.0038(10) 0.0029(10) -0.0017(12)
C33 0.0478(15) 0.0549(16) 0.0334(13) -0.0049(11) 0.0163(11) -0.0119(12)
C50 0.0407(13) 0.0248(11) 0.0354(12) 0.0048(9) 0.0009(10) -0.0067(9)
C47 0.0446(14) 0.0318(12) 0.0411(14) 0.0022(10) -0.0067(11) -0.0117(10)
C11 0.0508(14) 0.0359(13) 0.0299(12) 0.0030(10) 0.0120(10) -0.0039(11)
C46 0.0388(12) 0.0275(12) 0.0345(12) 0.0071(9) 0.0000(9) -0.0061(9)
C36 0.0343(13) 0.0524(16) 0.0532(16) -0.0055(12) 0.0062(11) -0.0023(11)
C43 0.0681(18) 0.0311(13) 0.0342(13) -0.0068(10) 0.0126(12) -0.0120(12)
C58 0.0328(12) 0.0321(12) 0.0343(12) 0.0051(9) 0.0026(9) -0.0092(9)
C54 0.0460(15) 0.0526(16) 0.0383(14) 0.0025(11) 0.0117(11) -0.0231(12)
C59 0.0423(14) 0.0503(16) 0.0442(15) 0.0041(12) -0.0076(11) -0.0154(12)
C22 0.0471(14) 0.0309(13) 0.0564(16) -0.0052(11) 0.0214(12) 0.0049(11)
C44 0.0420(13) 0.0307(12) 0.0307(12) -0.0013(9) 0.0081(10) -0.0058(10)
C40 0.0395(13) 0.0339(13) 0.0444(14) -0.0034(10) 0.0125(11) -0.0014(10)
C42 0.077(2) 0.0285(13) 0.0472(16) -0.0059(11) 0.0318(14) -0.0018(12)
C25 0.0570(18) 0.0487(17) 0.090(2) -0.0215(15) 0.0419(17) 0.0028(14)
C19 0.0513(16) 0.0406(14) 0.0521(16) 0.0083(12) -0.0057(12) -0.0033(12)
C29 0.0545(16) 0.0590(17) 0.0395(14) -0.0121(12) 0.0263(12) -0.0167(13)
C12 0.0658(17) 0.0310(13) 0.0294(12) 0.0084(9) 0.0044(11) -0.0016(12)
C53 0.0506(15) 0.0353(13) 0.0313(12) 0.0029(9) 0.0037(10) -0.0182(11)
C55 0.0395(14) 0.0511(16) 0.0437(14) -0.0036(11) 0.0159(11) -0.0079(11)
C6 0.0564(16) 0.0450(15) 0.0323(13) -0.0121(10) 0.0198(11) -0.0082(12)
C41 0.0505(16) 0.0417(15) 0.0642(18) -0.0044(13) 0.0279(14) 0.0064(12)
C64 0.0394(14) 0.0349(14) 0.0733(19) -0.0072(12) 0.0169(13) 0.0036(11)
C61 0.0240(12) 0.0339(13) 0.085(2) 0.0113(13) 0.0037(12) 0.0014(10)
C60 0.0276(13) 0.0518(17) 0.078(2) 0.0158(14) -0.0136(13) -0.0064(12)
C8 0.098(2) 0.0297(13) 0.0363(14) 0.0038(10) 0.0295(14) 0.0083(14)
C63 0.0441(14) 0.0461(15) 0.0469(15) -0.0186(12) 0.0112(11) -0.0117(12)
C30 0.0553(17) 0.069(2) 0.0607(19) -0.0177(15) 0.0405(15) -0.0220(15)
C16 0.0512(17) 0.0570(18) 0.070(2) -0.0091(15) 0.0105(14) 0.0114(14)
C34 0.068(2) 0.079(2) 0.0528(18) 0.0079(16) 0.0149(15) -0.0004(17)
C17 0.0487(17) 0.0577(18) 0.072(2) -0.0161(15) 0.0001(14) -0.0079(14)
C35 0.0668(19) 0.067(2) 0.0511(17) -0.0142(14) 0.0069(14) -0.0237(16)
C24 0.0488(16) 0.0350(14) 0.090(2) -0.0222(14) 0.0223(15) 0.0089(12)
C31 0.0354(14) 0.0627(18) 0.0671(19) -0.0192(14) 0.0230(13) -0.0130(12)
C23 0.0658(19) 0.0285(13) 0.081(2) -0.0046(13) 0.0260(16) 0.0063(13)
C7 0.116(3) 0.0324(14) 0.0505(17) -0.0041(12) 0.0407(18) 0.0134(15)
C20 0.065(2) 0.105(3) 0.060(2) 0.0118(18) 0.0277(16) 0.0385(19)
C37 0.066(2) 0.112(3) 0.102(3) 0.016(2) 0.009(2) 0.036(2)
C38 0.128(3) 0.089(3) 0.047(2) -0.0189(18) -0.0089(19) 0.038(2)
C076 0.173(5) 0.082(3) 0.062(3) 0.007(2) 0.021(3) 0.057(3)
C101 0.286(9) 0.113(5) 0.145(6) 0.042(5) 0.126(7) 0.076(6)
C100 0.384(13) 0.131(6) 0.150(7) 0.005(5) 0.081(8) 0.088(7)
C102 0.460(15) 0.166(7) 0.079(4) 0.019(5) 0.038(6) 0.145(9)

loop_
_atom_type_symbol
_atom_type_description
_atom_type_scat_dispersion_real
_atom_type_scat_dispersion_imag
_atom_type_scat_source
C C 0.0033 0.0016 'International Tables Vol C Tables 4.2.6.8 and 6.1.1.4'
H H 0.0000 0.0000 'International Tables Vol C Tables 4.2.6.8 and 6.1.1.4'
N N 0.0061 0.0033 'International Tables Vol C Tables 4.2.6.8 and 6.1.1.4'
O O 0.0106 0.0060 'International Tables Vol C Tables 4.2.6.8 and 6.1.1.4'
P P 0.1023 0.0942 'International Tables Vol C Tables 4.2.6.8 and 6.1.1.4'
Zr Zr -2.9673 0.5597 'International Tables Vol C Tables 4.2.6.8 and 6.1.1.4'

loop_
_geom_angle_atom_site_label_1
_geom_angle_atom_site_label_2
_geom_angle_atom_site_label_3
_geom_angle
_geom_angle_site_symmetry_1
_geom_angle_site_symmetry_3
N3 Zr1 O1 105.84(7) . .
N3 Zr1 O3 100.09(6) . .
O1 Zr1 O3 78.12(5) . .
N3 Zr1 O2 96.89(6) . .
O1 Zr1 O2 134.35(5) . .
O3 Zr1 O2 136.32(5) . .
N3 Zr1 N2 116.92(7) . .
O1 Zr1 N2 134.21(6) . .
O3 Zr1 N2 79.01(6) . .
O2 Zr1 N2 57.45(6) . .
N3 Zr1 N1 103.36(7) . .
O1 Zr1 N1 57.96(5) . .
O3 Zr1 N1 134.27(5) . .
O2 Zr1 N1 78.70(5) . .
N2 Zr1 N1 121.89(6) . .
O3 P1 C51 110.75(9) . .
O3 P1 C45 111.01(9) . .
C51 P1 C45 107.37(9) . .
O3 P1 C39 113.60(9) . .
C51 P1 C39 106.77(9) . .
C45 P1 C39 107.03(10) . .
C2 O2 Zr1 96.16(12) . .
P1 O3 Zr1 147.86(8) . .
C1 O1 Zr1 95.94(12) . .
C1 N1 C9 125.28(17) . .
C1 N1 Zr1 90.57(12) . .
C9 N1 Zr1 141.65(13) . .
C57 N3 Zr1 173.56(15) . .
C2 N2 C27 126.83(18) . .
C2 N2 Zr1 92.14(12) . .
C27 N2 Zr1 140.11(13) . .
C10 C9 C14 121.08(19) . .
C10 C9 N1 121.10(18) . .
C14 C9 N1 117.78(19) . .
C13 C14 C9 118.0(2) . .
C13 C14 C15 120.9(2) . .
C9 C14 C15 120.99(19) . .
C11 C10 C9 118.1(2) . .
C11 C10 C18 119.8(2) . .
C9 C10 C18 122.08(19) . .
C46 C45 C50 119.3(2) . .
C46 C45 P1 118.84(16) . .
C50 C45 P1 121.86(16) . .
N3 C57 C62 121.27(19) . .
N3 C57 C58 119.80(19) . .
C62 C57 C58 118.91(19) . .
C8 C3 C4 118.5(2) . .
C8 C3 C1 116.68(19) . .
C4 C3 C1 124.78(19) . .
O2 C2 N2 114.24(18) . .
O2 C2 C21 117.18(19) . .
N2 C2 C21 128.58(19) . .
C076 C016 C031 119.2(5) . .
C29 C28 C27 118.3(2) . .
C29 C28 C33 120.5(2) . .
C27 C28 C33 121.2(2) . .
C28 C27 C32 121.3(2) . .
C28 C27 N2 119.8(2) . .
C32 C27 N2 118.8(2) . .
C22 C21 C26 118.2(2) . .
C22 C21 C2 117.02(19) . .
C26 C21 C2 124.7(2) . .
C25 C26 C21 120.4(3) . .
O1 C1 N1 114.31(17) . .
O1 C1 C3 116.82(18) . .
N1 C1 C3 128.83(19) . .
C14 C15 C16 113.5(2) . .
C14 C15 C17 110.5(2) . .
C16 C15 C17 110.1(2) . .
C61 C62 C57 119.2(2) . .
C61 C62 C64 121.0(2) . .
C57 C62 C64 119.8(2) . .
C53 C52 C51 120.4(2) . .
C49 C48 C47 120.1(2) . .
C31 C32 C27 117.6(2) . .
C31 C32 C36 120.9(2) . .
C27 C32 C36 121.4(2) . .
C40 C39 C44 119.5(2) . .
C40 C39 P1 121.31(17) . .
C44 C39 P1 119.13(17) . .
C52 C51 C56 119.52(19) . .
C52 C51 P1 121.37(17) . .
C56 C51 P1 118.98(16) . .
C3 C4 C5 120.5(2) . .
C50 C49 C48 120.1(2) . .
C076 C031 C016 119.5(5) 3_665 .
C10 C18 C19 109.84(19) . .
C10 C18 C20 112.7(2) . .
C19 C18 C20 111.7(2) . .
C12 C13 C14 121.5(2) . .
C55 C56 C51 119.5(2) . .
C6 C5 C4 120.5(2) . .
C28 C33 C35 111.1(2) . .
C28 C33 C34 113.3(2) . .
C35 C33 C34 110.2(2) . .
C49 C50 C45 120.2(2) . .
C48 C47 C46 119.8(2) . .
C12 C11 C10 121.4(2) . .
C45 C46 C47 120.5(2) . .
C38 C36 C32 110.5(2) . .
C38 C36 C37 110.1(3) . .
C32 C36 C37 114.4(2) . .
C42 C43 C44 120.4(2) . .
C59 C58 C57 119.5(2) . .
C59 C58 C63 121.2(2) . .
C57 C58 C63 119.25(19) . .
C53 C54 C55 120.5(2) . .
C60 C59 C58 121.5(2) . .
C21 C22 C23 120.9(2) . .
C43 C44 C39 119.5(2) . .
C41 C40 C39 119.8(2) . .
C41 C42 C43 120.2(2) . .
C24 C25 C26 120.9(3) . .
C30 C29 C28 120.8(3) . .
C11 C12 C13 119.6(2) . .
C54 C53 C52 119.7(2) . .
C54 C55 C56 120.4(2) . .
C5 C6 C7 119.5(2) . .
C42 C41 C40 120.6(2) . .
C60 C61 C62 122.0(2) . .
C61 C60 C59 118.8(2) . .
C3 C8 C7 120.7(2) . .
C31 C30 C29 120.3(2) . .
C25 C24 C23 119.3(2) . .
C30 C31 C32 121.5(3) . .
C24 C23 C22 120.1(3) . .
C6 C7 C8 120.3(2) . .
C031 C076 C016 121.3(4) 3_665 .
C100 C101 C102 117.4(7) . .
C101 C100 C102 120.4(8) . 3_566
C101 C102 C100 122.0(7) . 3_566

loop_
_geom_bond_atom_site_label_1
_geom_bond_atom_site_label_2
_geom_bond_distance
_geom_bond_site_symmetry_2
Zr1 N3 1.8515(16) .
Zr1 O1 2.2025(14) .
Zr1 O3 2.2087(13) .
Zr1 O2 2.2386(14) .
Zr1 N2 2.3104(17) .
Zr1 N1 2.3110(16) .
P1 O3 1.5119(14) .
P1 C51 1.799(2) .
P1 C45 1.799(2) .
P1 C39 1.801(2) .
O2 C2 1.290(2) .
O1 C1 1.295(2) .
N1 C1 1.310(3) .
N1 C9 1.426(3) .
N3 C57 1.375(3) .
N2 C2 1.315(3) .
N2 C27 1.426(3) .
C9 C10 1.405(3) .
C9 C14 1.405(3) .
C14 C13 1.395(3) .
C14 C15 1.522(3) .
C10 C11 1.393(3) .
C10 C18 1.525(3) .
C45 C46 1.385(3) .
C45 C50 1.395(3) .
C57 C62 1.410(3) .
C57 C58 1.417(3) .
C3 C8 1.379(3) .
C3 C4 1.387(3) .
C3 C1 1.494(3) .
C2 C21 1.500(3) .
C016 C076 1.354(6) .
C016 C031 1.394(6) .
C28 C29 1.398(3) .
C28 C27 1.399(3) .
C28 C33 1.517(3) .
C27 C32 1.409(3) .
C21 C22 1.384(3) .
C21 C26 1.383(3) .
C26 C25 1.383(3) .
C15 C16 1.524(3) .
C15 C17 1.529(3) .
C62 C61 1.390(3) .
C62 C64 1.503(3) .
C52 C53 1.387(3) .
C52 C51 1.392(3) .
C48 C49 1.383(3) .
C48 C47 1.384(3) .
C32 C31 1.396(3) .
C32 C36 1.518(4) .
C39 C40 1.389(3) .
C39 C44 1.398(3) .
C51 C56 1.397(3) .
C4 C5 1.384(3) .
C49 C50 1.380(3) .
C031 C076 1.341(6) 3_665
C18 C19 1.524(3) .
C18 C20 1.530(3) .
C13 C12 1.379(3) .
C56 C55 1.387(3) .
C5 C6 1.370(3) .
C33 C35 1.526(4) .
C33 C34 1.526(4) .
C47 C46 1.385(3) .
C11 C12 1.379(3) .
C36 C38 1.510(4) .
C36 C37 1.526(4) .
C43 C42 1.374(4) .
C43 C44 1.387(3) .
C58 C59 1.387(3) .
C58 C63 1.499(3) .
C54 C53 1.378(4) .
C54 C55 1.379(4) .
C59 C60 1.383(4) .
C22 C23 1.385(3) .
C40 C41 1.382(3) .
C42 C41 1.371(4) .
C25 C24 1.366(4) .
C29 C30 1.377(4) .
C6 C7 1.374(4) .
C61 C60 1.379(4) .
C8 C7 1.384(3) .
C30 C31 1.369(4) .
C24 C23 1.373(4) .
C076 C031 1.341(6) 3_665
C101 C100 1.233(9) .
C101 C102 1.306(10) .
C100 C102 1.362(9) 3_566
C102 C100 1.362(9) 3_566
